data_4077960
loop_
_publ_author_name
'Tejel, Cristina'
'Geer, Ana M.'
'Jim\'enez, Sonia'
'L\'opez, Jos\'e A.'
'Ciriano, Miguel A.'

_publ_section_title
;
 Easy Access to Hydride Chemistry on a Tripodal P-Based Rhodium Scaffold
;
_journal_issue 7
_journal_name_full Organometallics
_journal_page_first 2895
_journal_paper_doi 10.1021/om201129j
_journal_volume 31
_journal_year 2012
_chemical_formula_moiety 'C49 H48 B N P3 Rh, 2(C2 H3 N)'
_chemical_formula_sum 'C53 H54 B N3 P3 Rh'
_chemical_formula_weight 939.62
_chemical_name_systematic
;
 ?
;
_space_group_IT_number 14
_symmetry_cell_setting monoclinic
_symmetry_space_group_name_Hall '-P 2yn'
_symmetry_space_group_name_H-M 'P 1 21/n 1'
_atom_sites_solution_hydrogens mixed
_atom_sites_solution_primary heavy
_atom_sites_solution_secondary difmap
_audit_creation_method SHELXL-97
_cell_angle_alpha 90.00
_cell_angle_beta 93.482(2)
_cell_angle_gamma 90.00
_cell_formula_units_Z 4
_cell_length_a 15.7452(16)
_cell_length_b 13.4974(14)
_cell_length_c 21.886(2)
_cell_measurement_reflns_used 1845
_cell_measurement_temperature 173(2)
_cell_measurement_theta_max 22.25
_cell_measurement_theta_min 2.16
_cell_volume 4642.6(8)
_computing_cell_refinement 'SAINT+ v. 6.45 (Bruker AXS, 2003)'
_computing_data_collection 'SMART v. 5.611 (Bruker AXS, 2000)'
_computing_data_reduction 'SAINT+ v. 6.45 (Bruker AXS, 2003)'
_computing_molecular_graphics
;
ORTEP3 for Windows - L. J. Farrugia, 
J. Appl. Crystallogr. 1997, 30, 565.
;
_computing_structure_refinement
;
SHELX97 - Programs for Crystal Structure Analysis (Release 97-2). 
G. M. Sheldrick, Institut fur Anorganische Chemie der Universitat, 
Tammanstrasse 4, D-3400 Gottingen, Germany, 1998.
;
_computing_structure_solution
;
SHELX97 - Programs for Crystal Structure Analysis (Release 97-2). 
G. M. Sheldrick, Institut fur Anorganische Chemie der Universitat, 
Tammanstrasse 4, D-3400 Gottingen, Germany, 1998.
;
_diffrn_ambient_temperature 173(2)
_diffrn_detector_area_resol_mean 8.26
_diffrn_measured_fraction_theta_full 0.998
_diffrn_measured_fraction_theta_max 0.998
_diffrn_measurement_device_type 'Bruker SMART APEX CCD system'
_diffrn_measurement_method '\w rotations with narrow frames'
_diffrn_radiation_monochromator graphite
_diffrn_radiation_type MoK\a
_diffrn_radiation_wavelength 0.71073
_diffrn_reflns_av_R_equivalents 0.1011
_diffrn_reflns_av_sigmaI/netI 0.1181
_diffrn_reflns_limit_h_max 18
_diffrn_reflns_limit_h_min -18
_diffrn_reflns_limit_k_max 16
_diffrn_reflns_limit_k_min -16
_diffrn_reflns_limit_l_max 22
_diffrn_reflns_limit_l_min -26
_diffrn_reflns_number 25414
_diffrn_reflns_theta_full 25.25
_diffrn_reflns_theta_max 25.25
_diffrn_reflns_theta_min 1.55
_diffrn_source 'normal-focus sealed tube'
_diffrn_standards_decay_% 0
_exptl_absorpt_coefficient_mu 0.511
_exptl_absorpt_correction_T_max 0.9749
_exptl_absorpt_correction_T_min 0.8238
_exptl_absorpt_correction_type multi-scan
_exptl_absorpt_process_details
; 
  SADABS: Area-Detector Absorption Correction.  v. 2.10 Bruker-AXS 
;
_exptl_crystal_colour orange
_exptl_crystal_density_diffrn 1.344
_exptl_crystal_density_method 'not measured'
_exptl_crystal_description 'primatic block'
_exptl_crystal_F_000 1952
_exptl_crystal_size_max 0.09
_exptl_crystal_size_mid 0.06
_exptl_crystal_size_min 0.05
_refine_diff_density_max 0.659
_refine_diff_density_min -0.711
_refine_diff_density_rms 0.107
_refine_ls_extinction_method none
_refine_ls_goodness_of_fit_ref 1.060
_refine_ls_hydrogen_treatment constr
_refine_ls_matrix_type full
_refine_ls_number_parameters 548
_refine_ls_number_reflns 8380
_refine_ls_number_restraints 10
_refine_ls_restrained_S_all 1.060
_refine_ls_R_factor_all 0.1202
_refine_ls_R_factor_gt 0.0751
_refine_ls_shift/su_max 0.001
_refine_ls_shift/su_mean 0.000
_refine_ls_structure_factor_coef Fsqd
_refine_ls_weighting_details 'calc w=1/[\s^2^(Fo^2^)+(0.0436P)^2^+5.7950P] where P=(Fo^2^+2Fc^2^)/3'
_refine_ls_weighting_scheme calc
_refine_ls_wR_factor_gt 0.1271
_refine_ls_wR_factor_ref 0.1433
_reflns_number_gt 5673
_reflns_number_total 8380
_reflns_threshold_expression >2sigma(I)
_cod_data_source_file om201129j_si_002.cif
_cod_data_source_block cta18as
_cod_depositor_comments
;
The following automatic conversions were performed:

'_symmetry_cell_setting' value 'Monoclinic' changed to 'monoclinic'
according to /home/saulius/struct/CIF-dictionaries/cif_core.dic
dictionary named 'cif_core.dic' version 2.4.1 from 2010-06-29.

Automatic conversion script
Id: cif_fix_values 1715 2011-07-08 13:25:40Z adriana 
;
_cod_original_sg_symbol_H-M P2(1)/n
_cod_database_code 4077960

loop_
_symmetry_equiv_pos_as_xyz
'x, y, z'
'-x+1/2, y+1/2, -z+1/2'
'-x, -y, -z'
'x-1/2, -y-1/2, z-1/2'

loop_
_atom_site_label
_atom_site_type_symbol
_atom_site_fract_x
_atom_site_fract_y
_atom_site_fract_z
_atom_site_U_iso_or_equiv
_atom_site_adp_type
_atom_site_occupancy
_atom_site_symmetry_multiplicity
_atom_site_calc_flag
_atom_site_refinement_flags
_atom_site_disorder_assembly
_atom_site_disorder_group
Rh Rh 0.96809(3) 0.81534(4) 0.60232(2) 0.01846(14) Uani 1 1 d . . .
P2 P 0.87115(10) 0.71071(12) 0.65164(7) 0.0208(4) Uani 1 1 d . . .
P1 P 1.07498(10) 0.73816(12) 0.65626(7) 0.0200(4) Uani 1 1 d . . .
P3 P 0.95887(10) 0.93193(13) 0.68302(7) 0.0244(4) Uani 1 1 d . . .
N1 N 0.8728(3) 0.8870(4) 0.5510(2) 0.0247(12) Uani 1 1 d . . .
B B 0.9748(5) 0.7597(6) 0.7639(3) 0.0269(18) Uani 1 1 d . . .
C1 C 1.1836(4) 0.7711(4) 0.6366(3) 0.0185(14) Uani 1 1 d . . .
C2 C 1.2291(4) 0.8494(5) 0.6654(3) 0.0266(15) Uani 1 1 d . . .
H2 H 1.2039 0.8851 0.6971 0.032 Uiso 1 1 calc R . .
C3 C 1.3090(4) 0.8756(5) 0.6491(3) 0.0309(16) Uani 1 1 d . . .
H3 H 1.3380 0.9300 0.6685 0.037 Uiso 1 1 calc R . .
C4 C 1.3468(4) 0.8220(6) 0.6041(3) 0.0342(17) Uani 1 1 d . . .
H4 H 1.4027 0.8382 0.5935 0.041 Uiso 1 1 calc R . .
C5 C 1.3038(4) 0.7455(5) 0.5748(3) 0.0353(18) Uani 1 1 d . . .
H5 H 1.3294 0.7105 0.5431 0.042 Uiso 1 1 calc R . .
C6 C 1.2232(4) 0.7192(5) 0.5911(3) 0.0300(16) Uani 1 1 d . . .
H6 H 1.1945 0.6651 0.5711 0.036 Uiso 1 1 calc R . .
C7 C 1.0792(4) 0.6011(5) 0.6475(3) 0.0269(16) Uani 1 1 d . . .
C8 C 1.0328(4) 0.5541(5) 0.6008(3) 0.0226(14) Uani 1 1 d . . .
H8 H 1.0003 0.5926 0.5715 0.027 Uiso 1 1 calc R . .
C9 C 1.0327(4) 0.4522(5) 0.5956(3) 0.0310(16) Uani 1 1 d . . .
H9 H 0.9996 0.4210 0.5633 0.037 Uiso 1 1 calc R . .
C10 C 1.0806(5) 0.3958(5) 0.6373(3) 0.0417(19) Uani 1 1 d . . .
H10 H 1.0807 0.3257 0.6340 0.050 Uiso 1 1 calc R . .
C11 C 1.1282(5) 0.4417(5) 0.6840(3) 0.044(2) Uani 1 1 d . . .
H11 H 1.1608 0.4029 0.7130 0.052 Uiso 1 1 calc R . .
C12 C 1.1291(4) 0.5436(5) 0.6888(3) 0.0356(18) Uani 1 1 d . . .
H12 H 1.1636 0.5747 0.7203 0.043 Uiso 1 1 calc R . .
C13 C 0.8349(4) 0.5942(5) 0.6143(3) 0.0211(14) Uani 1 1 d . . .
C14 C 0.8308(4) 0.5865(5) 0.5508(3) 0.0227(15) Uani 1 1 d . . .
H14 H 0.8471 0.6411 0.5267 0.027 Uiso 1 1 calc R . .
C15 C 0.8030(4) 0.4993(5) 0.5224(3) 0.0265(15) Uani 1 1 d . . .
H15 H 0.8006 0.4947 0.4790 0.032 Uiso 1 1 calc R . .
C16 C 0.7792(4) 0.4204(5) 0.5562(3) 0.0314(17) Uani 1 1 d . . .
H16 H 0.7599 0.3614 0.5363 0.038 Uiso 1 1 calc R . .
C17 C 0.7831(4) 0.4261(5) 0.6192(3) 0.0342(17) Uani 1 1 d . . .
H17 H 0.7674 0.3706 0.6427 0.041 Uiso 1 1 calc R . .
C18 C 0.8102(4) 0.5138(5) 0.6483(3) 0.0299(16) Uani 1 1 d . . .
H18 H 0.8116 0.5182 0.6917 0.036 Uiso 1 1 calc R . .
C19 C 0.7636(4) 0.7599(5) 0.6636(3) 0.0239(15) Uani 1 1 d . . .
C20 C 0.7115(4) 0.7864(5) 0.6123(3) 0.0306(17) Uani 1 1 d . . .
H20 H 0.7319 0.7795 0.5726 0.037 Uiso 1 1 calc R . .
C21 C 0.6305(4) 0.8227(6) 0.6190(3) 0.047(2) Uani 1 1 d . . .
H21 H 0.5965 0.8432 0.5839 0.057 Uiso 1 1 calc R . .
C22 C 0.5986(4) 0.8295(7) 0.6769(4) 0.054(2) Uani 1 1 d . . .
H22 H 0.5430 0.8547 0.6814 0.065 Uiso 1 1 calc R . .
C23 C 0.6476(4) 0.7997(6) 0.7269(3) 0.047(2) Uani 1 1 d . . .
H23 H 0.6251 0.8017 0.7662 0.056 Uiso 1 1 calc R . .
C24 C 0.7302(4) 0.7664(5) 0.7211(3) 0.0297(16) Uani 1 1 d . . .
H24 H 0.7643 0.7478 0.7566 0.036 Uiso 1 1 calc R . .
C25 C 0.8755(4) 1.0249(5) 0.6640(3) 0.0319(17) Uani 1 1 d . . .
C26 C 0.8951(5) 1.1054(5) 0.6278(3) 0.0377(18) Uani 1 1 d . . .
H26 H 0.9525 1.1168 0.6187 0.045 Uiso 1 1 calc R . .
C27 C 0.8323(5) 1.1687(6) 0.6049(3) 0.048(2) Uani 1 1 d . . .
H27 H 0.8472 1.2224 0.5797 0.058 Uiso 1 1 calc R . .
C28 C 0.7496(6) 1.1563(6) 0.6176(4) 0.055(2) Uani 1 1 d . . .
H28 H 0.7070 1.2012 0.6022 0.066 Uiso 1 1 calc R . .
C29 C 0.7290(4) 1.0758(6) 0.6536(4) 0.051(2) Uani 1 1 d . . .
H29 H 0.6713 1.0653 0.6622 0.061 Uiso 1 1 calc R . .
C30 C 0.7915(4) 1.0099(6) 0.6777(3) 0.041(2) Uani 1 1 d . . .
H30 H 0.7766 0.9561 0.7029 0.049 Uiso 1 1 calc R . .
C31 C 1.0507(4) 1.0154(5) 0.6987(3) 0.0257(15) Uani 1 1 d . . .
C32 C 1.0672(4) 1.0613(5) 0.7554(3) 0.0374(18) Uani 1 1 d . . .
H32 H 1.0333 1.0462 0.7886 0.045 Uiso 1 1 calc R . .
C33 C 1.1333(5) 1.1288(6) 0.7631(3) 0.046(2) Uani 1 1 d . . .
H33 H 1.1464 1.1573 0.8022 0.055 Uiso 1 1 calc R . .
C34 C 1.1804(4) 1.1548(5) 0.7141(3) 0.0344(17) Uani 1 1 d . . .
H34 H 1.2244 1.2027 0.7194 0.041 Uiso 1 1 calc R . .
C35 C 1.1633(4) 1.1113(5) 0.6580(3) 0.0347(17) Uani 1 1 d . . .
H35 H 1.1954 1.1296 0.6244 0.042 Uiso 1 1 calc R . .
C36 C 1.0996(4) 1.0411(5) 0.6502(3) 0.0321(17) Uani 1 1 d . . .
H36 H 1.0892 1.0102 0.6115 0.038 Uiso 1 1 calc R . .
C37A C 0.9792(8) 0.7411(13) 0.8346(6) 0.011(3) Uiso 0.46(2) 1 d P A 1
C38A C 0.9514(9) 0.8016(16) 0.8841(6) 0.027(4) Uiso 0.46(2) 1 d P A 1
H38A H 0.9299 0.8660 0.8749 0.032 Uiso 0.46(2) 1 calc PR A 1
C39A C 0.9548(11) 0.7698(17) 0.9435(7) 0.032(5) Uiso 0.46(2) 1 d P A 1
H39A H 0.9364 0.8121 0.9748 0.039 Uiso 0.46(2) 1 calc PR A 1
C40A C 0.9847(10) 0.6771(18) 0.9580(7) 0.024(5) Uiso 0.46(2) 1 d P A 1
H40A H 0.9862 0.6562 0.9995 0.029 Uiso 0.46(2) 1 calc PR A 1
C41A C 1.0123(12) 0.6134(16) 0.9151(9) 0.036(5) Uiso 0.46(2) 1 d P A 1
H41A H 1.0333 0.5495 0.9263 0.043 Uiso 0.46(2) 1 calc PR A 1
C42A C 1.0088(5) 0.6462(10) 0.8518(4) 0.024(5) Uiso 0.46(2) 1 d P A 1
H42A H 1.0270 0.6024 0.8212 0.029 Uiso 0.46(2) 1 calc PR A 1
C37B C 0.9877(5) 0.7084(10) 0.8370(4) 0.017(3) Uiso 0.54(2) 1 d PR A 2
C38B C 0.9619(5) 0.7645(10) 0.8858(4) 0.017(4) Uiso 0.54(2) 1 d PR A 2
H38B H 0.9390 0.8287 0.8783 0.021 Uiso 0.54(2) 1 calc PR A 2
C39B C 0.9692(9) 0.7273(14) 0.9475(6) 0.019(4) Uiso 0.54(2) 1 d P A 2
H39B H 0.9537 0.7664 0.9811 0.023 Uiso 0.54(2) 1 calc PR A 2
C40B C 1.0003(8) 0.6310(12) 0.9555(6) 0.021(4) Uiso 0.54(2) 1 d P A 2
H40B H 1.0046 0.6028 0.9954 0.025 Uiso 0.54(2) 1 calc PR A 2
C41B C 1.0249(9) 0.5759(12) 0.9061(6) 0.024(4) Uiso 0.54(2) 1 d P A 2
H41B H 1.0458 0.5104 0.9125 0.029 Uiso 0.54(2) 1 calc PR A 2
C42B C 1.0195(8) 0.6146(12) 0.8484(6) 0.020(3) Uiso 0.54(2) 1 d P A 2
H42B H 1.0380 0.5761 0.8154 0.024 Uiso 0.54(2) 1 calc PR A 2
C43 C 1.0730(4) 0.7593(5) 0.7384(3) 0.0232(15) Uani 1 1 d . A .
H43A H 1.1069 0.7069 0.7602 0.028 Uiso 1 1 calc R . .
H43B H 1.1005 0.8237 0.7484 0.028 Uiso 1 1 calc R . .
C44 C 0.9139(4) 0.6760(5) 0.7274(3) 0.0271(15) Uani 1 1 d . A .
H44A H 0.8657 0.6605 0.7528 0.033 Uiso 1 1 calc R . .
H44B H 0.9475 0.6145 0.7238 0.033 Uiso 1 1 calc R . .
C45 C 0.9371(3) 0.8742(3) 0.75552(19) 0.0313(17) Uani 1 1 d . A .
H45A H 0.9621 0.9157 0.7893 0.038 Uiso 1 1 calc R . .
H45B H 0.8748 0.8726 0.7592 0.038 Uiso 1 1 calc R . .
C46 C 1.0479(3) 0.8637(3) 0.53246(19) 0.0246(15) Uani 1 1 d R . .
H46A H 1.1183 0.8696 0.5498 0.040(19) Uiso 1 1 d R . .
H46B H 1.0343 0.9293 0.5111 0.040(19) Uiso 1 1 d R . .
C47 C 1.0132(4) 0.7680(4) 0.5154(3) 0.0242(15) Uani 1 1 d . . .
H47A H 1.0571 0.7137 0.5158 0.011(14) Uiso 1 1 d R . .
H47B H 0.9608 0.7610 0.4823 0.030(18) Uiso 1 1 d R . .
C48 C 0.8198(4) 0.9295(5) 0.5246(3) 0.0261(15) Uani 1 1 d . . .
C49 C 0.7482(4) 0.9808(5) 0.4924(3) 0.0339(17) Uani 1 1 d . . .
H49A H 0.7135 0.9328 0.4684 0.051 Uiso 1 1 calc R . .
H49B H 0.7700 1.0310 0.4650 0.051 Uiso 1 1 calc R . .
H49C H 0.7134 1.0130 0.5222 0.051 Uiso 1 1 calc R . .
N101 N 0.7246(4) 0.7467(5) 0.4451(3) 0.0515(18) Uani 1 1 d . . .
C102 C 0.6982(5) 0.6842(6) 0.4167(3) 0.0387(17) Uani 1 1 d . . .
C103 C 0.6656(5) 0.6021(6) 0.3790(4) 0.056(2) Uani 1 1 d . . .
H10A H 0.6187 0.6255 0.3512 0.083 Uiso 1 1 calc R . .
H10B H 0.6450 0.5497 0.4053 0.083 Uiso 1 1 calc R . .
H10C H 0.7112 0.5760 0.3550 0.083 Uiso 1 1 calc R . .
N104 N 0.4524(8) 0.5795(14) 0.5811(10) 0.064(4) Uiso 0.561(18) 1 d PD B 1
C105 C 0.5223(10) 0.5777(15) 0.5687(9) 0.045(4) Uiso 0.561(18) 1 d PD B 1
C106 C 0.6079(9) 0.5749(11) 0.5492(9) 0.049(4) Uiso 0.561(18) 1 d PD B 1
N204 N 0.466(3) 0.599(4) 0.598(2) 0.064(4) Uiso 0.181(19) 1 d PD C 2
C205 C 0.536(3) 0.586(7) 0.586(3) 0.045(4) Uiso 0.181(19) 1 d PD C 2
C206 C 0.626(2) 0.566(4) 0.583(3) 0.049(4) Uiso 0.181(19) 1 d PD C 2
N304 N 0.4670(19) 0.566(2) 0.5538(15) 0.064(4) Uiso 0.258(12) 1 d PD D 3
C305 C 0.5234(19) 0.578(4) 0.5902(19) 0.045(4) Uiso 0.258(12) 1 d PD D 3
C306 C 0.6052(17) 0.578(2) 0.6251(14) 0.049(4) Uiso 0.258(12) 1 d PD D 3

loop_
_atom_site_aniso_label
_atom_site_aniso_U_11
_atom_site_aniso_U_22
_atom_site_aniso_U_33
_atom_site_aniso_U_23
_atom_site_aniso_U_13
_atom_site_aniso_U_12
Rh 0.0167(3) 0.0279(3) 0.0105(2) -0.0041(2) -0.00150(17) 0.0038(2)
P2 0.0174(9) 0.0340(10) 0.0108(8) -0.0030(7) -0.0004(6) 0.0005(7)
P1 0.0173(9) 0.0312(9) 0.0111(8) -0.0022(7) -0.0015(7) 0.0016(7)
P3 0.0160(9) 0.0389(10) 0.0182(9) -0.0124(8) -0.0005(7) 0.0012(8)
N1 0.020(3) 0.029(3) 0.024(3) -0.009(3) -0.003(2) 0.009(3)
B 0.015(4) 0.048(5) 0.017(4) -0.005(4) 0.000(3) -0.009(4)
C1 0.014(3) 0.034(3) 0.008(3) 0.004(3) 0.000(2) 0.006(3)
C2 0.023(4) 0.040(4) 0.017(3) 0.000(3) -0.001(3) 0.002(3)
C3 0.025(4) 0.046(4) 0.022(4) -0.001(3) -0.001(3) -0.004(3)
C4 0.016(3) 0.060(5) 0.026(4) 0.002(4) -0.004(3) -0.005(4)
C5 0.024(4) 0.061(5) 0.022(4) -0.003(4) 0.008(3) 0.007(4)
C6 0.026(4) 0.035(4) 0.029(4) -0.008(3) 0.001(3) 0.003(3)
C7 0.018(4) 0.030(4) 0.032(4) -0.005(3) 0.002(3) 0.007(3)
C8 0.017(3) 0.033(4) 0.017(3) 0.001(3) -0.002(3) -0.001(3)
C9 0.031(4) 0.036(4) 0.026(4) -0.003(3) -0.002(3) -0.004(3)
C10 0.048(5) 0.033(4) 0.043(5) 0.004(4) -0.006(4) -0.002(4)
C11 0.054(5) 0.041(4) 0.033(4) 0.010(4) -0.020(4) 0.002(4)
C12 0.037(5) 0.039(4) 0.028(4) -0.001(3) -0.013(3) -0.001(4)
C13 0.018(3) 0.032(4) 0.014(3) -0.004(3) 0.004(3) -0.001(3)
C14 0.016(3) 0.041(4) 0.011(3) 0.006(3) -0.003(3) -0.004(3)
C15 0.028(4) 0.036(4) 0.015(3) -0.006(3) -0.006(3) -0.002(3)
C16 0.040(4) 0.030(4) 0.023(4) 0.001(3) -0.010(3) -0.008(3)
C17 0.043(5) 0.039(4) 0.020(4) 0.007(3) -0.003(3) 0.005(4)
C18 0.037(4) 0.038(4) 0.015(3) -0.002(3) -0.001(3) 0.004(3)
C19 0.017(4) 0.038(4) 0.017(3) -0.006(3) -0.001(3) -0.004(3)
C20 0.024(4) 0.052(5) 0.016(3) -0.009(3) 0.001(3) 0.000(3)
C21 0.021(4) 0.079(6) 0.040(5) -0.012(5) -0.015(3) 0.007(4)
C22 0.014(4) 0.098(7) 0.050(5) -0.019(5) 0.002(3) 0.010(4)
C23 0.025(4) 0.082(6) 0.033(4) -0.021(4) 0.006(3) 0.002(4)
C24 0.017(4) 0.050(4) 0.022(4) -0.007(3) -0.001(3) 0.002(3)
C25 0.020(4) 0.044(4) 0.032(4) -0.019(4) 0.003(3) 0.006(3)
C26 0.031(4) 0.048(5) 0.034(4) -0.017(4) -0.004(3) 0.018(4)
C27 0.048(5) 0.047(5) 0.047(5) -0.019(4) -0.010(4) 0.025(4)
C28 0.047(6) 0.050(6) 0.064(6) -0.034(5) -0.019(4) 0.022(4)
C29 0.012(4) 0.073(6) 0.066(6) -0.055(5) -0.007(4) 0.011(4)
C30 0.024(4) 0.049(5) 0.049(5) -0.037(4) -0.002(3) 0.006(4)
C31 0.020(4) 0.025(3) 0.030(4) -0.006(3) -0.007(3) 0.005(3)
C32 0.037(4) 0.055(5) 0.019(4) -0.006(4) -0.006(3) -0.012(4)
C33 0.050(5) 0.055(5) 0.030(4) -0.007(4) -0.013(4) -0.019(4)
C34 0.020(4) 0.032(4) 0.050(5) -0.001(3) -0.010(3) -0.003(3)
C35 0.033(4) 0.031(4) 0.040(5) -0.003(3) 0.008(3) 0.001(3)
C36 0.029(4) 0.040(4) 0.028(4) -0.015(3) 0.002(3) -0.004(3)
C43 0.023(4) 0.036(4) 0.010(3) -0.007(3) -0.005(3) -0.002(3)
C44 0.017(3) 0.049(4) 0.015(3) -0.003(3) -0.004(2) 0.002(3)
C45 0.028(4) 0.049(4) 0.016(4) -0.020(3) 0.000(3) -0.011(3)
C46 0.026(4) 0.035(4) 0.013(3) -0.003(3) 0.004(3) 0.005(3)
C47 0.023(4) 0.027(3) 0.023(4) -0.003(3) 0.001(3) 0.010(3)
C48 0.027(4) 0.027(4) 0.025(4) -0.009(3) 0.002(3) 0.004(3)
C49 0.034(4) 0.033(4) 0.034(4) -0.006(3) -0.008(3) 0.011(3)
N101 0.050(5) 0.054(4) 0.049(5) 0.005(4) -0.011(4) -0.003(4)
C102 0.035(4) 0.048(5) 0.032(4) 0.012(4) -0.003(3) 0.002(4)
C103 0.055(6) 0.056(5) 0.053(5) -0.001(4) -0.020(4) -0.001(5)

loop_
_atom_type_symbol
_atom_type_description
_atom_type_scat_dispersion_real
_atom_type_scat_dispersion_imag
_atom_type_scat_source
C C 0.0033 0.0016 'International Tables Vol C Tables 4.2.6.8 and 6.1.1.4'
H H 0.0000 0.0000 'International Tables Vol C Tables 4.2.6.8 and 6.1.1.4'
B B 0.0013 0.0007 'International Tables Vol C Tables 4.2.6.8 and 6.1.1.4'
N N 0.0061 0.0033 'International Tables Vol C Tables 4.2.6.8 and 6.1.1.4'
P P 0.1023 0.0942 'International Tables Vol C Tables 4.2.6.8 and 6.1.1.4'
Rh Rh -1.1178 0.9187 'International Tables Vol C Tables 4.2.6.8 and 6.1.1.4'

loop_
_geom_angle_atom_site_label_1
_geom_angle_atom_site_label_2
_geom_angle_atom_site_label_3
_geom_angle
N1 Rh C46 84.64(19)
N1 Rh C47 85.8(2)
C46 Rh C47 39.15(19)
N1 Rh P1 178.26(15)
C46 Rh P1 93.63(13)
C47 Rh P1 92.84(17)
N1 Rh P3 91.11(14)
C46 Rh P3 113.21(13)
C47 Rh P3 152.34(17)
P1 Rh P3 89.66(6)
N1 Rh P2 93.44(15)
C46 Rh P2 157.52(12)
C47 Rh P2 118.40(17)
P1 Rh P2 88.12(6)
P3 Rh P2 89.20(6)
C44 P2 C13 105.8(3)
C44 P2 C19 104.8(3)
C13 P2 C19 96.2(3)
C44 P2 Rh 110.8(2)
C13 P2 Rh 119.50(19)
C19 P2 Rh 117.9(2)
C43 P1 C1 105.3(3)
C43 P1 C7 105.1(3)
C1 P1 C7 100.2(3)
C43 P1 Rh 112.8(2)
C1 P1 Rh 116.12(19)
C7 P1 Rh 115.8(2)
C45 P3 C25 108.6(3)
C45 P3 C31 106.6(3)
C25 P3 C31 99.5(3)
C45 P3 Rh 112.81(16)
C25 P3 Rh 110.9(2)
C31 P3 Rh 117.4(2)
C48 N1 Rh 177.0(5)
C37A B C44 110.9(7)
C37A B C45 104.6(8)
C44 B C45 112.9(5)
C37A B C43 110.0(7)
C44 B C43 110.9(5)
C45 B C43 107.3(5)
C37A B C37B 14.9(6)
C44 B C37B 101.7(6)
C45 B C37B 119.4(6)
C43 B C37B 104.2(6)
C6 C1 C2 117.5(6)
C6 C1 P1 120.4(5)
C2 C1 P1 122.1(4)
C3 C2 C1 121.8(6)
C3 C2 H2 119.1
C1 C2 H2 119.1
C2 C3 C4 119.3(6)
C2 C3 H3 120.4
C4 C3 H3 120.4
C5 C4 C3 120.3(6)
C5 C4 H4 119.8
C3 C4 H4 119.8
C4 C5 C6 120.4(6)
C4 C5 H5 119.8
C6 C5 H5 119.8
C5 C6 C1 120.7(6)
C5 C6 H6 119.7
C1 C6 H6 119.7
C8 C7 C12 118.5(6)
C8 C7 P1 121.0(5)
C12 C7 P1 120.5(5)
C7 C8 C9 121.3(6)
C7 C8 H8 119.3
C9 C8 H8 119.3
C10 C9 C8 119.8(7)
C10 C9 H9 120.1
C8 C9 H9 120.1
C11 C10 C9 119.7(7)
C11 C10 H10 120.2
C9 C10 H10 120.2
C10 C11 C12 120.5(7)
C10 C11 H11 119.7
C12 C11 H11 119.7
C11 C12 C7 120.2(7)
C11 C12 H12 119.9
C7 C12 H12 119.9
C18 C13 C14 118.8(6)
C18 C13 P2 121.2(5)
C14 C13 P2 120.1(5)
C15 C14 C13 120.3(6)
C15 C14 H14 119.8
C13 C14 H14 119.8
C16 C15 C14 120.6(6)
C16 C15 H15 119.7
C14 C15 H15 119.7
C15 C16 C17 120.2(6)
C15 C16 H16 119.9
C17 C16 H16 119.9
C16 C17 C18 119.8(6)
C16 C17 H17 120.1
C18 C17 H17 120.1
C13 C18 C17 120.3(6)
C13 C18 H18 119.8
C17 C18 H18 119.8
C20 C19 C24 118.3(6)
C20 C19 P2 118.5(5)
C24 C19 P2 123.2(5)
C21 C20 C19 120.5(6)
C21 C20 H20 119.7
C19 C20 H20 119.7
C20 C21 C22 120.3(7)
C20 C21 H21 119.8
C22 C21 H21 119.8
C23 C22 C21 119.6(7)
C23 C22 H22 120.2
C21 C22 H22 120.2
C22 C23 C24 120.6(7)
C22 C23 H23 119.7
C24 C23 H23 119.7
C23 C24 C19 120.6(6)
C23 C24 H24 119.7
C19 C24 H24 119.7
C30 C25 C26 119.1(7)
C30 C25 P3 121.7(6)
C26 C25 P3 118.7(5)
C27 C26 C25 120.8(7)
C27 C26 H26 119.6
C25 C26 H26 119.6
C28 C27 C26 121.7(8)
C28 C27 H27 119.1
C26 C27 H27 119.1
C27 C28 C29 118.1(8)
C27 C28 H28 121.0
C29 C28 H28 121.0
C28 C29 C30 121.7(7)
C28 C29 H29 119.1
C30 C29 H29 119.1
C25 C30 C29 118.7(8)
C25 C30 H30 120.7
C29 C30 H30 120.7
C36 C31 C32 119.0(6)
C36 C31 P3 118.2(5)
C32 C31 P3 122.5(5)
C33 C32 C31 119.9(7)
C33 C32 H32 120.1
C31 C32 H32 120.1
C34 C33 C32 120.4(7)
C34 C33 H33 119.8
C32 C33 H33 119.8
C35 C34 C33 120.0(7)
C35 C34 H34 120.0
C33 C34 H34 120.0
C34 C35 C36 120.3(7)
C34 C35 H35 119.9
C36 C35 H35 119.9
C35 C36 C31 120.5(6)
C35 C36 H36 119.8
C31 C36 H36 119.8
C42A C37A C38A 115.2(12)
C42A C37A B 113.9(10)
C38A C37A B 130.7(13)
C37A C38A C39A 122.6(16)
C37A C38A H38A 118.7
C39A C38A H38A 118.7
C40A C39A C38A 120.0(16)
C40A C39A H39A 120.0
C38A C39A H39A 120.0
C41A C40A C39A 122.6(17)
C41A C40A H40A 118.7
C39A C40A H40A 118.7
C40A C41A C42A 117.9(16)
C40A C41A H41A 121.0
C42A C41A H41A 121.0
C37A C42A C41A 121.7(12)
C37A C42A H42A 119.1
C41A C42A H42A 119.1
C42B C37B C38B 118.8(7)
C42B C37B B 123.4(8)
C38B C37B B 117.7(5)
C37B C38B C39B 121.4(8)
C37B C38B H38B 119.3
C39B C38B H38B 119.3
C40B C39B C38B 116.8(11)
C40B C39B H39B 121.6
C38B C39B H39B 121.6
C41B C40B C39B 120.9(13)
C41B C40B H40B 119.5
C39B C40B H40B 119.5
C42B C41B C40B 120.7(13)
C42B C41B H41B 119.6
C40B C41B H41B 119.6
C41B C42B C37B 121.4(12)
C41B C42B H42B 119.3
C37B C42B H42B 119.3
B C43 P1 113.6(4)
B C43 H43A 108.8
P1 C43 H43A 108.8
B C43 H43B 108.8
P1 C43 H43B 108.9
H43A C43 H43B 107.7
B C44 P2 115.9(5)
B C44 H44A 108.3
P2 C44 H44A 108.3
B C44 H44B 108.3
P2 C44 H44B 108.3
H44A C44 H44B 107.4
B C45 P3 114.2(3)
B C45 H45A 108.7
P3 C45 H45A 108.7
B C45 H45B 108.7
P3 C45 H45B 108.7
H45A C45 H45B 107.6
C47 C46 Rh 71.5(3)
C47 C46 H46A 119.2
Rh C46 H46A 112.3
C47 C46 H46B 126.5
Rh C46 H46B 118.5
H46A C46 H46B 105.2
C46 C47 Rh 69.4(3)
C46 C47 H47A 113.6
Rh C47 H47A 117.9
C46 C47 H47B 121.3
Rh C47 H47B 109.9
H47A C47 H47B 116.3
N1 C48 C49 176.9(7)
C48 C49 H49A 109.5
C48 C49 H49B 109.5
H49A C49 H49B 109.5
C48 C49 H49C 109.5
H49A C49 H49C 109.5
H49B C49 H49C 109.5
N101 C102 C103 178.7(9)
C102 C103 H10A 109.5
C102 C103 H10B 109.5
H10A C103 H10B 109.5
C102 C103 H10C 109.5
H10A C103 H10C 109.5
H10B C103 H10C 109.5
N104 C105 C106 176(2)
N204 C205 C206 169(6)
N304 C305 C306 166(4)

loop_
_geom_bond_atom_site_label_1
_geom_bond_atom_site_label_2
_geom_bond_distance
Rh N1 2.060(5)
Rh C46 2.139(4)
Rh C47 2.167(6)
Rh P1 2.2518(17)
Rh P3 2.3766(16)
Rh P2 2.3854(17)
P2 C44 1.813(6)
P2 C13 1.847(6)
P2 C19 1.852(6)
P1 C43 1.822(6)
P1 C1 1.844(6)
P1 C7 1.861(7)
P3 C45 1.819(5)
P3 C25 1.846(7)
P3 C31 1.848(7)
N1 C48 1.141(8)
B C37A 1.566(14)
B C44 1.655(9)
B C45 1.662(9)
B C43 1.675(9)
B C37B 1.745(12)
C1 C6 1.394(8)
C1 C2 1.404(8)
C2 C3 1.375(8)
C2 H2 0.9500
C3 C4 1.385(9)
C3 H3 0.9500
C4 C5 1.373(9)
C4 H4 0.9500
C5 C6 1.386(9)
C5 H5 0.9500
C6 H6 0.9500
C7 C8 1.374(8)
C7 C12 1.397(9)
C8 C9 1.381(8)
C8 H8 0.9500
C9 C10 1.378(9)
C9 H9 0.9500
C10 C11 1.377(10)
C10 H10 0.9500
C11 C12 1.379(9)
C11 H11 0.9500
C12 H12 0.9500
C13 C18 1.387(8)
C13 C14 1.391(8)
C14 C15 1.389(8)
C14 H14 0.9500
C15 C16 1.362(9)
C15 H15 0.9500
C16 C17 1.379(9)
C16 H16 0.9500
C17 C18 1.399(9)
C17 H17 0.9500
C18 H18 0.9500
C19 C20 1.396(8)
C19 C24 1.396(8)
C20 C21 1.382(9)
C20 H20 0.9500
C21 C22 1.395(10)
C21 H21 0.9500
C22 C23 1.362(10)
C22 H22 0.9500
C23 C24 1.390(9)
C23 H23 0.9500
C24 H24 0.9500
C25 C30 1.389(9)
C25 C26 1.389(10)
C26 C27 1.379(9)
C26 H26 0.9500
C27 C28 1.358(11)
C27 H27 0.9500
C28 C29 1.392(11)
C28 H28 0.9500
C29 C30 1.405(10)
C29 H29 0.9500
C30 H30 0.9500
C31 C36 1.393(9)
C31 C32 1.397(8)
C32 C33 1.385(9)
C32 H32 0.9500
C33 C34 1.385(10)
C33 H33 0.9500
C34 C35 1.373(9)
C34 H34 0.9500
C35 C36 1.383(9)
C35 H35 0.9500
C36 H36 0.9500
C37A C42A 1.406(16)
C37A C38A 1.445(18)
C38A C39A 1.37(2)
C38A H38A 0.9500
C39A C40A 1.37(2)
C39A H39A 0.9500
C40A C41A 1.36(2)
C40A H40A 0.9500
C41A C42A 1.45(2)
C41A H41A 0.9500
C42A H42A 0.9500
C37B C42B 1.378(16)
C37B C38B 1.3900
C38B C39B 1.438(16)
C38B H38B 0.9500
C39B C40B 1.396(18)
C39B H39B 0.9500
C40B C41B 1.388(19)
C40B H40B 0.9500
C41B C42B 1.365(17)
C41B H41B 0.9500
C42B H42B 0.9500
C43 H43A 0.9900
C43 H43B 0.9900
C44 H44A 0.9900
C44 H44B 0.9900
C45 H45A 0.9900
C45 H45B 0.9900
C46 C47 1.443(7)
C46 H46A 1.1528
C46 H46B 1.0172
C47 H47A 1.0079
C47 H47B 1.0676
C48 C49 1.466(9)
C49 H49A 0.9800
C49 H49B 0.9800
C49 H49C 0.9800
N101 C102 1.112(9)
C102 C103 1.457(10)
C103 H10A 0.9800
C103 H10B 0.9800
C103 H10C 0.9800
N104 C105 1.149(12)
C105 C106 1.439(12)
N204 C205 1.160(17)
C205 C206 1.444(16)
N304 C305 1.166(17)
C305 C306 1.457(16)
